data_7204352
loop_
_publ_author_name
'Davison, Edwin C.'
'Fox, Martin E.'
'Holmes, Andrew B.'
'Roughley, Stephen D.'
'Smith, Catherine J.'
'Williams, Geoffrey M.'
'Davies, John E.'
'Raithby, Paul R.'
'Adams, Joseph P.'
'Forbes, Ian T.'
'Press, Neil J.'
'Thompson, Mervyn J.'

_publ_section_title
;
 Nitrone dipolar cycloaddition routes to piperidines and indolizidines.
 Part 9. Formal synthesis of (--)-pinidine and total synthesis of
 (--)-histrionicotoxin, (+)-histrionicotoxin and (--)-histrionicotoxin 235A
;
_journal_issue 12
_journal_name_full 'Journal of the Chemical Society, Perkin Transactions 1'
_journal_page_first 1494
_journal_page_last 1514
_journal_paper_doi 10.1039/b200328g
_journal_year 2002
_chemical_formula_moiety 'C12 H18 N2 O2'
_chemical_formula_sum 'C12 H18 N2 O2'
_chemical_formula_weight 222.28
_space_group_IT_number 4
_symmetry_cell_setting monoclinic
_symmetry_space_group_name_Hall 'P 2yb'
_symmetry_space_group_name_H-M 'P 1 21 1'
_atom_sites_solution_hydrogens geom
_atom_sites_solution_primary direct
_atom_sites_solution_secondary difmap
_audit_creation_method SHELXL-97
_cell_angle_alpha 90.00
_cell_angle_beta 93.60(2)
_cell_angle_gamma 90.00
_cell_formula_units_Z 4
_cell_length_a 6.949(2)
_cell_length_b 14.011(4)
_cell_length_c 12.055(3)
_cell_measurement_reflns_used 19
_cell_measurement_temperature 294(2)
_cell_measurement_theta_max 17.5
_cell_measurement_theta_min 10
_cell_volume 1171.4(6)
_computing_cell_refinement 'R-Axis PROCESS (MSC, 1995)'
_computing_data_collection 'R-Axis PROCESS (MSC, 1995)'
_computing_data_reduction 'R-Axis PROCESS (MSC, 1995)'
_computing_molecular_graphics 'XP (Sheldrick, 1996)'
_computing_publication_material 'SHELXL-97 (Sheldrick, 1997)'
_computing_structure_refinement 'SHELXL-97 (Sheldrick, 1997)'
_computing_structure_solution 'SIR-92 (Altomare et al., 1993)'
_diffrn_ambient_temperature 294(2)
_diffrn_measured_fraction_theta_full 0.951
_diffrn_measured_fraction_theta_max 0.951
_diffrn_measurement_device 'Rigaku R-AXIS IIc'
_diffrn_measurement_method '/f scans'
_diffrn_radiation_monochromator graphite
_diffrn_radiation_source 'rotating anode'
_diffrn_radiation_type MoK\a
_diffrn_radiation_wavelength 0.71073
_diffrn_reflns_av_R_equivalents 0.0653
_diffrn_reflns_av_sigmaI/netI 0.0682
_diffrn_reflns_limit_h_max 8
_diffrn_reflns_limit_h_min -8
_diffrn_reflns_limit_k_max 16
_diffrn_reflns_limit_k_min -15
_diffrn_reflns_limit_l_max 14
_diffrn_reflns_limit_l_min -14
_diffrn_reflns_number 6718
_diffrn_reflns_theta_full 25.25
_diffrn_reflns_theta_max 25.25
_diffrn_reflns_theta_min 3.69
_diffrn_standards_number 0
_exptl_absorpt_coefficient_mu 0.087
_exptl_absorpt_correction_type none
_exptl_crystal_colour white
_exptl_crystal_density_diffrn 1.260
_exptl_crystal_density_method 'not measured'
_exptl_crystal_description block
_exptl_crystal_F_000 480
_exptl_crystal_size_max 0.30
_exptl_crystal_size_mid 0.15
_exptl_crystal_size_min 0.10
_refine_diff_density_max 0.201
_refine_diff_density_min -0.216
_refine_diff_density_rms 0.054
_refine_ls_abs_structure_details 'Flack H D (1983), Acta Cryst. A39, 876-881'
_refine_ls_abs_structure_Flack -2(2)
_refine_ls_extinction_coef 0.35(2)
_refine_ls_extinction_expression Fc^*^=kFc[1+0.001xFc^2^\l^3^/sin(2\q)]^-1/4^
_refine_ls_extinction_method SHELXL
_refine_ls_goodness_of_fit_ref 1.273
_refine_ls_hydrogen_treatment mixed
_refine_ls_matrix_type full
_refine_ls_number_parameters 296
_refine_ls_number_reflns 3371
_refine_ls_number_restraints 3
_refine_ls_restrained_S_all 1.273
_refine_ls_R_factor_all 0.0719
_refine_ls_R_factor_gt 0.0647
_refine_ls_shift/su_max 0.000
_refine_ls_shift/su_mean 0.000
_refine_ls_structure_factor_coef Fsqd
_refine_ls_weighting_details 'calc w=1/[\s^2^(Fo^2^)+(0.0634P)^2^+0.2085P] where P=(Fo^2^+2Fc^2^)/3'
_refine_ls_weighting_scheme calc
_refine_ls_wR_factor_gt 0.1493
_refine_ls_wR_factor_ref 0.1552
_reflns_number_gt 3088
_reflns_number_total 3371
_reflns_threshold_expression >2\s(I)
_cod_data_source_file b200328g.txt
_cod_data_source_block ah9705
_cod_original_sg_symbol_H-M P2(1)
_cod_database_code 7204352

loop_
_symmetry_equiv_pos_as_xyz
'x, y, z'
'-x, y+1/2, -z'

loop_
_atom_site_label
_atom_site_type_symbol
_atom_site_fract_x
_atom_site_fract_y
_atom_site_fract_z
_atom_site_U_iso_or_equiv
_atom_site_adp_type
_atom_site_occupancy
_atom_site_symmetry_multiplicity
_atom_site_calc_flag
_atom_site_refinement_flags
_atom_site_disorder_assembly
_atom_site_disorder_group
O1 O 0.1245(4) 0.2104(2) 0.0749(2) 0.0416(7) Uani 1 1 d . . .
O14 O 0.5986(5) 0.0808(2) 0.1242(3) 0.0542(8) Uani 1 1 d D . .
H14 H 0.594(7) 0.099(4) 0.1889(17) 0.065 Uiso 1 1 d D . .
N11 N 0.2830(4) 0.1936(2) 0.0016(2) 0.0347(7) Uani 1 1 d . . .
N16 N -0.2080(7) 0.2995(4) -0.2667(4) 0.0703(12) Uani 1 1 d . . .
C2 C -0.0438(5) 0.2478(3) 0.0105(3) 0.0411(10) Uani 1 1 d . . .
H2 H -0.1639 0.2207 0.0354 0.049 Uiso 1 1 calc R . .
C3 C -0.0426(6) 0.3551(3) 0.0184(4) 0.0475(10) Uani 1 1 d . . .
H3A H -0.0762 0.3744 0.0920 0.057 Uiso 1 1 calc R . .
H3B H -0.1383 0.3813 -0.0352 0.057 Uiso 1 1 calc R . .
C4 C 0.1545(7) 0.3942(3) -0.0040(4) 0.0518(11) Uani 1 1 d . . .
H4A H 0.2400 0.3862 0.0621 0.062 Uiso 1 1 calc R . .
H4B H 0.1435 0.4620 -0.0193 0.062 Uiso 1 1 calc R . .
C5 C 0.2424(6) 0.3451(3) -0.1014(4) 0.0486(11) Uani 1 1 d . . .
H5A H 0.3799 0.3578 -0.0974 0.058 Uiso 1 1 calc R . .
H5B H 0.1875 0.3729 -0.1700 0.058 Uiso 1 1 calc R . .
C6 C 0.2110(5) 0.2364(3) -0.1060(3) 0.0368(9) Uani 1 1 d . . .
C7 C 0.3118(6) 0.1950(4) -0.2053(4) 0.0517(11) Uani 1 1 d . . .
H7A H 0.2392 0.2132 -0.2733 0.062 Uiso 1 1 calc R . .
H7B H 0.4391 0.2233 -0.2068 0.062 Uiso 1 1 calc R . .
C8 C 0.3328(7) 0.0867(4) -0.2030(4) 0.0565(12) Uani 1 1 d . . .
H8A H 0.2068 0.0571 -0.2137 0.068 Uiso 1 1 calc R . .
H8B H 0.4104 0.0662 -0.2627 0.068 Uiso 1 1 calc R . .
C9 C 0.4274(6) 0.0568(3) -0.0931(4) 0.0499(11) Uani 1 1 d . . .
H9A H 0.5549 0.0849 -0.0839 0.060 Uiso 1 1 calc R . .
H9B H 0.4416 -0.0121 -0.0915 0.060 Uiso 1 1 calc R . .
C10 C 0.3070(5) 0.0885(3) 0.0022(3) 0.0381(9) Uani 1 1 d . . .
H10 H 0.1792 0.0591 -0.0080 0.046 Uiso 1 1 calc R . .
C12 C -0.0059(5) 0.2153(3) -0.1070(3) 0.0379(9) Uani 1 1 d . . .
H12 H -0.0268 0.1463 -0.1133 0.045 Uiso 1 1 calc R . .
C13 C 0.3979(6) 0.0580(3) 0.1134(4) 0.0450(10) Uani 1 1 d . . .
H13A H 0.3327 0.0895 0.1721 0.054 Uiso 1 1 calc R . .
H13B H 0.3817 -0.0103 0.1220 0.054 Uiso 1 1 calc R . .
C15 C -0.1214(6) 0.2639(3) -0.1956(4) 0.0497(11) Uani 1 1 d . . .
O17 O 0.4604(4) 0.1368(2) 0.3833(2) 0.0449(7) Uani 1 1 d . . .
O30 O 0.5686(4) 0.2983(2) 0.1493(2) 0.0502(8) Uani 1 1 d D . .
H30 H 0.469(4) 0.274(4) 0.122(4) 0.060 Uiso 1 1 d D . .
N27 N 0.6469(4) 0.1675(2) 0.3442(3) 0.0353(8) Uani 1 1 d . . .
N32 N 0.8495(7) 0.0300(4) 0.6970(4) 0.0745(13) Uani 1 1 d . . .
C18 C 0.4907(6) 0.0888(4) 0.4899(3) 0.0484(11) Uani 1 1 d . . .
H18 H 0.3908 0.1065 0.5400 0.058 Uiso 1 1 calc R . .
C19 C 0.4941(9) -0.0165(4) 0.4717(5) 0.0707(17) Uani 1 1 d . . .
H19A H 0.3657 -0.0387 0.4484 0.085 Uiso 1 1 calc R . .
H19B H 0.5347 -0.0484 0.5406 0.085 Uiso 1 1 calc R . .
C20 C 0.6322(10) -0.0405(4) 0.3832(5) 0.0764(18) Uani 1 1 d . . .
H20A H 0.6650 -0.1077 0.3888 0.092 Uiso 1 1 calc R . .
H20B H 0.5677 -0.0299 0.3106 0.092 Uiso 1 1 calc R . .
C21 C 0.8146(8) 0.0172(4) 0.3923(4) 0.0630(14) Uani 1 1 d . . .
H21A H 0.8733 0.0144 0.3214 0.076 Uiso 1 1 calc R . .
H21B H 0.9032 -0.0127 0.4472 0.076 Uiso 1 1 calc R . .
C22 C 0.7920(6) 0.1224(3) 0.4242(3) 0.0412(9) Uani 1 1 d . . .
C23 C 0.9871(6) 0.1727(4) 0.4261(5) 0.0647(14) Uani 1 1 d . . .
H23A H 1.0507 0.1552 0.3597 0.078 Uiso 1 1 calc R . .
H23B H 1.0666 0.1501 0.4897 0.078 Uiso 1 1 calc R . .
C24 C 0.9738(8) 0.2817(5) 0.4320(5) 0.0739(16) Uani 1 1 d . . .
H24A H 0.9255 0.3009 0.5023 0.089 Uiso 1 1 calc R . .
H24B H 1.1004 0.3097 0.4262 0.089 Uiso 1 1 calc R . .
C25 C 0.8382(7) 0.3155(4) 0.3368(4) 0.0615(14) Uani 1 1 d . . .
H25A H 0.8875 0.2961 0.2667 0.074 Uiso 1 1 calc R . .
H25B H 0.8306 0.3846 0.3377 0.074 Uiso 1 1 calc R . .
C26 C 0.6381(6) 0.2733(3) 0.3470(3) 0.0425(10) Uani 1 1 d . . .
H26 H 0.5921 0.2928 0.4188 0.051 Uiso 1 1 calc R . .
C28 C 0.6887(6) 0.1270(3) 0.5327(3) 0.0415(10) Uani 1 1 d . . .
H28 H 0.6765 0.1938 0.5557 0.050 Uiso 1 1 calc R . .
C29 C 0.4942(7) 0.3082(3) 0.2556(3) 0.0455(10) Uani 1 1 d . . .
H29B H 0.3757 0.2719 0.2578 0.055 Uiso 1 1 calc R . .
H29A H 0.4642 0.3748 0.2683 0.055 Uiso 1 1 calc R . .
C31 C 0.7790(6) 0.0715(4) 0.6243(4) 0.0509(11) Uani 1 1 d . . .

loop_
_atom_site_aniso_label
_atom_site_aniso_U_11
_atom_site_aniso_U_22
_atom_site_aniso_U_33
_atom_site_aniso_U_23
_atom_site_aniso_U_13
_atom_site_aniso_U_12
O1 0.0472(15) 0.0423(17) 0.0359(13) 0.0011(12) 0.0068(11) 0.0066(13)
O14 0.0525(18) 0.061(2) 0.0472(17) -0.0114(16) -0.0119(15) 0.0134(15)
N11 0.0347(16) 0.0327(19) 0.0366(16) -0.0022(13) 0.0017(13) 0.0038(13)
N16 0.073(3) 0.072(3) 0.062(3) 0.004(2) -0.021(2) 0.016(3)
C2 0.033(2) 0.042(2) 0.049(2) 0.0057(18) 0.0082(19) 0.0000(16)
C3 0.056(3) 0.040(3) 0.047(2) 0.001(2) 0.002(2) 0.012(2)
C4 0.057(2) 0.028(2) 0.070(3) 0.003(2) -0.001(2) 0.001(2)
C5 0.047(2) 0.037(2) 0.061(3) 0.017(2) 0.002(2) -0.0058(19)
C6 0.0347(19) 0.039(2) 0.036(2) 0.0065(16) 0.0012(17) 0.0000(16)
C7 0.049(2) 0.066(3) 0.041(2) 0.004(2) 0.0094(19) 0.007(2)
C8 0.057(3) 0.072(3) 0.041(2) -0.012(2) 0.007(2) 0.017(2)
C9 0.047(2) 0.048(3) 0.053(3) -0.016(2) -0.006(2) 0.0129(19)
C10 0.037(2) 0.028(2) 0.048(2) -0.0015(17) -0.0066(18) 0.0014(15)
C12 0.0346(18) 0.037(2) 0.042(2) 0.0010(18) -0.0033(16) -0.0022(17)
C13 0.051(2) 0.035(2) 0.048(2) -0.0021(18) -0.005(2) 0.0003(18)
C15 0.047(2) 0.050(3) 0.052(3) 0.000(2) -0.004(2) 0.003(2)
O17 0.0346(14) 0.0526(19) 0.0465(16) 0.0135(13) -0.0063(12) -0.0085(13)
O30 0.0545(18) 0.0542(19) 0.0411(16) 0.0019(15) -0.0043(13) -0.0083(15)
N27 0.0332(16) 0.0348(19) 0.0384(17) 0.0017(14) 0.0050(14) 0.0000(13)
N32 0.084(3) 0.076(3) 0.060(3) 0.011(2) -0.024(2) 0.002(3)
C18 0.047(2) 0.062(3) 0.036(2) 0.012(2) -0.0016(18) -0.007(2)
C19 0.087(4) 0.063(4) 0.058(3) 0.027(3) -0.025(3) -0.037(3)
C20 0.126(5) 0.037(3) 0.062(3) 0.004(2) -0.027(3) -0.003(3)
C21 0.087(4) 0.049(3) 0.052(3) -0.004(2) -0.003(3) 0.026(3)
C22 0.038(2) 0.044(2) 0.042(2) -0.0017(18) -0.0003(17) 0.0048(17)
C23 0.033(2) 0.091(4) 0.070(3) 0.006(3) -0.002(2) -0.003(2)
C24 0.058(3) 0.089(4) 0.072(3) 0.006(3) -0.015(3) -0.032(3)
C25 0.073(3) 0.047(3) 0.063(3) 0.003(2) -0.011(3) -0.029(2)
C26 0.055(3) 0.037(3) 0.037(2) -0.0048(17) 0.0034(19) -0.0014(18)
C28 0.041(2) 0.044(3) 0.039(2) -0.0002(18) -0.0033(17) 0.0022(18)
C29 0.063(3) 0.035(2) 0.039(2) 0.0015(18) 0.0047(19) 0.009(2)
C31 0.054(3) 0.055(3) 0.042(2) 0.001(2) -0.014(2) 0.003(2)

loop_
_atom_type_symbol
_atom_type_description
_atom_type_scat_dispersion_real
_atom_type_scat_dispersion_imag
_atom_type_scat_source
C C 0.0033 0.0016 'International Tables Vol C Tables 4.2.6.8 and 6.1.1.4'
H H 0.0000 0.0000 'International Tables Vol C Tables 4.2.6.8 and 6.1.1.4'
N N 0.0061 0.0033 'International Tables Vol C Tables 4.2.6.8 and 6.1.1.4'
O O 0.0106 0.0060 'International Tables Vol C Tables 4.2.6.8 and 6.1.1.4'

loop_
_geom_angle_atom_site_label_1
_geom_angle_atom_site_label_2
_geom_angle_atom_site_label_3
_geom_angle
_geom_angle_site_symmetry_1
_geom_angle_site_symmetry_3
_geom_angle_publ_flag
C2 O1 N11 110.1(2) . . ?
C13 O14 H14 93(4) . . ?
O1 N11 C10 104.1(3) . . ?
O1 N11 C6 103.6(3) . . ?
C10 N11 C6 115.9(3) . . ?
O1 C2 C3 108.9(3) . . ?
O1 C2 C12 102.0(3) . . ?
C3 C2 C12 110.8(3) . . ?
O1 C2 H2 111.6 . . ?
C3 C2 H2 111.6 . . ?
C12 C2 H2 111.6 . . ?
C2 C3 C4 110.6(3) . . ?
C2 C3 H3A 109.5 . . ?
C4 C3 H3A 109.5 . . ?
C2 C3 H3B 109.5 . . ?
C4 C3 H3B 109.5 . . ?
H3A C3 H3B 108.1 . . ?
C3 C4 C5 112.7(4) . . ?
C3 C4 H4A 109.1 . . ?
C5 C4 H4A 109.1 . . ?
C3 C4 H4B 109.1 . . ?
C5 C4 H4B 109.1 . . ?
H4A C4 H4B 107.8 . . ?
C4 C5 C6 114.3(3) . . ?
C4 C5 H5A 108.7 . . ?
C6 C5 H5A 108.7 . . ?
C4 C5 H5B 108.7 . . ?
C6 C5 H5B 108.7 . . ?
H5A C5 H5B 107.6 . . ?
N11 C6 C12 101.9(3) . . ?
N11 C6 C5 109.2(3) . . ?
C12 C6 C5 109.1(3) . . ?
N11 C6 C7 112.4(3) . . ?
C12 C6 C7 114.5(3) . . ?
C5 C6 C7 109.3(3) . . ?
C8 C7 C6 114.2(4) . . ?
C8 C7 H7A 108.7 . . ?
C6 C7 H7A 108.7 . . ?
C8 C7 H7B 108.7 . . ?
C6 C7 H7B 108.7 . . ?
H7A C7 H7B 107.6 . . ?
C9 C8 C7 109.3(4) . . ?
C9 C8 H8A 109.8 . . ?
C7 C8 H8A 109.8 . . ?
C9 C8 H8B 109.8 . . ?
C7 C8 H8B 109.8 . . ?
H8A C8 H8B 108.3 . . ?
C8 C9 C10 110.6(3) . . ?
C8 C9 H9A 109.5 . . ?
C10 C9 H9A 109.5 . . ?
C8 C9 H9B 109.5 . . ?
C10 C9 H9B 109.5 . . ?
H9A C9 H9B 108.1 . . ?
N11 C10 C13 109.1(3) . . ?
N11 C10 C9 110.6(3) . . ?
C13 C10 C9 111.5(3) . . ?
N11 C10 H10 108.5 . . ?
C13 C10 H10 108.5 . . ?
C9 C10 H10 108.5 . . ?
C15 C12 C2 114.8(3) . . ?
C15 C12 C6 114.2(3) . . ?
C2 C12 C6 99.3(3) . . ?
C15 C12 H12 109.4 . . ?
C2 C12 H12 109.4 . . ?
C6 C12 H12 109.4 . . ?
O14 C13 C10 111.7(3) . . ?
O14 C13 H13A 109.3 . . ?
C10 C13 H13A 109.3 . . ?
O14 C13 H13B 109.3 . . ?
C10 C13 H13B 109.3 . . ?
H13A C13 H13B 107.9 . . ?
N16 C15 C12 177.7(5) . . ?
C18 O17 N27 109.7(3) . . ?
C29 O30 H30 93(4) . . ?
O17 N27 C26 104.3(3) . . ?
O17 N27 C22 104.0(3) . . ?
C26 N27 C22 115.8(3) . . ?
O17 C18 C19 109.3(4) . . ?
O17 C18 C28 102.3(3) . . ?
C19 C18 C28 111.8(4) . . ?
O17 C18 H18 111.0 . . ?
C19 C18 H18 111.0 . . ?
C28 C18 H18 111.0 . . ?
C18 C19 C20 109.9(4) . . ?
C18 C19 H19A 109.7 . . ?
C20 C19 H19A 109.7 . . ?
C18 C19 H19B 109.7 . . ?
C20 C19 H19B 109.7 . . ?
H19A C19 H19B 108.2 . . ?
C21 C20 C19 113.5(4) . . ?
C21 C20 H20A 108.9 . . ?
C19 C20 H20A 108.9 . . ?
C21 C20 H20B 108.9 . . ?
C19 C20 H20B 108.9 . . ?
H20A C20 H20B 107.7 . . ?
C20 C21 C22 115.9(4) . . ?
C20 C21 H21A 108.3 . . ?
C22 C21 H21A 108.3 . . ?
C20 C21 H21B 108.3 . . ?
C22 C21 H21B 108.3 . . ?
H21A C21 H21B 107.4 . . ?
N27 C22 C23 112.2(4) . . ?
N27 C22 C28 101.5(3) . . ?
C23 C22 C28 115.5(4) . . ?
N27 C22 C21 108.7(3) . . ?
C23 C22 C21 110.1(4) . . ?
C28 C22 C21 108.4(4) . . ?
C22 C23 C24 113.9(4) . . ?
C22 C23 H23A 108.8 . . ?
C24 C23 H23A 108.8 . . ?
C22 C23 H23B 108.8 . . ?
C24 C23 H23B 108.8 . . ?
H23A C23 H23B 107.7 . . ?
C25 C24 C23 108.2(4) . . ?
C25 C24 H24A 110.1 . . ?
C23 C24 H24A 110.1 . . ?
C25 C24 H24B 110.1 . . ?
C23 C24 H24B 110.1 . . ?
H24A C24 H24B 108.4 . . ?
C24 C25 C26 110.2(4) . . ?
C24 C25 H25A 109.6 . . ?
C26 C25 H25A 109.6 . . ?
C24 C25 H25B 109.6 . . ?
C26 C25 H25B 109.6 . . ?
H25A C25 H25B 108.1 . . ?
N27 C26 C29 109.3(3) . . ?
N27 C26 C25 110.3(3) . . ?
C29 C26 C25 112.2(4) . . ?
N27 C26 H26 108.3 . . ?
C29 C26 H26 108.3 . . ?
C25 C26 H26 108.3 . . ?
C31 C28 C22 114.9(4) . . ?
C31 C28 C18 113.7(4) . . ?
C22 C28 C18 99.0(3) . . ?
C31 C28 H28 109.6 . . ?
C22 C28 H28 109.6 . . ?
C18 C28 H28 109.6 . . ?
O30 C29 C26 111.2(3) . . ?
O30 C29 H29B 109.4 . . ?
C26 C29 H29B 109.4 . . ?
O30 C29 H29A 109.4 . . ?
C26 C29 H29A 109.4 . . ?
H29B C29 H29A 108.0 . . ?
N32 C31 C28 178.5(6) . . ?

loop_
_geom_bond_atom_site_label_1
_geom_bond_atom_site_label_2
_geom_bond_distance
_geom_bond_site_symmetry_2
_geom_bond_publ_flag
O1 C2 1.459(5) . ?
O1 N11 1.474(4) . ?
O14 C13 1.428(5) . ?
O14 H14 0.82(1) . ?
N11 C10 1.481(5) . ?
N11 C6 1.486(5) . ?
N16 C15 1.132(6) . ?
C2 C3 1.507(6) . ?
C2 C12 1.527(6) . ?
C2 H2 0.9800 . ?
C3 C4 1.515(6) . ?
C3 H3A 0.9700 . ?
C3 H3B 0.9700 . ?
C4 C5 1.522(7) . ?
C4 H4A 0.9700 . ?
C4 H4B 0.9700 . ?
C5 C6 1.538(6) . ?
C5 H5A 0.9700 . ?
C5 H5B 0.9700 . ?
C6 C12 1.536(5) . ?
C6 C7 1.539(6) . ?
C7 C8 1.524(7) . ?
C7 H7A 0.9700 . ?
C7 H7B 0.9700 . ?
C8 C9 1.501(6) . ?
C8 H8A 0.9700 . ?
C8 H8B 0.9700 . ?
C9 C10 1.530(6) . ?
C9 H9A 0.9700 . ?
C9 H9B 0.9700 . ?
C10 C13 1.508(6) . ?
C10 H10 0.9800 . ?
C12 C15 1.463(6) . ?
C12 H12 0.9800 . ?
C13 H13A 0.9700 . ?
C13 H13B 0.9700 . ?
O17 C18 1.453(5) . ?
O17 N27 1.471(4) . ?
O30 C29 1.418(5) . ?
O30 H30 0.82(1) . ?
N27 C26 1.484(5) . ?
N27 C22 1.492(5) . ?
N32 C31 1.137(6) . ?
C18 C19 1.492(8) . ?
C18 C28 1.536(6) . ?
C18 H18 0.9800 . ?
C19 C20 1.516(9) . ?
C19 H19A 0.9700 . ?
C19 H19B 0.9700 . ?
C20 C21 1.501(8) . ?
C20 H20A 0.9700 . ?
C20 H20B 0.9700 . ?
C21 C22 1.534(6) . ?
C21 H21A 0.9700 . ?
C21 H21B 0.9700 . ?
C22 C23 1.527(6) . ?
C22 C28 1.532(5) . ?
C23 C24 1.531(9) . ?
C23 H23A 0.9700 . ?
C23 H23B 0.9700 . ?
C24 C25 1.514(7) . ?
C24 H24A 0.9700 . ?
C24 H24B 0.9700 . ?
C25 C26 1.523(6) . ?
C25 H25A 0.9700 . ?
C25 H25B 0.9700 . ?
C26 C29 1.522(6) . ?
C26 H26 0.9800 . ?
C28 C31 1.460(6) . ?
C28 H28 0.9800 . ?
C29 H29B 0.9700 . ?
C29 H29A 0.9700 . ?

loop_
_geom_hbond_atom_site_label_D
_geom_hbond_atom_site_label_H
_geom_hbond_atom_site_label_A
_geom_hbond_distance_DH
_geom_hbond_distance_HA
_geom_hbond_distance_DA
_geom_hbond_angle_DHA
_geom_hbond_site_symmetry_A
O30 H30 N11 0.822(10) 2.19(2) 2.970(4) 158(5) .
O14 H14 N27 0.821(10) 2.119(18) 2.917(4) 164(5) .

loop_
_geom_torsion_atom_site_label_1
_geom_torsion_atom_site_label_2
_geom_torsion_atom_site_label_3
_geom_torsion_atom_site_label_4
_geom_torsion
_geom_torsion_site_symmetry_1
_geom_torsion_site_symmetry_2
_geom_torsion_site_symmetry_3
_geom_torsion_site_symmetry_4
_geom_torsion_publ_flag
C2 O1 N11 C10 -113.4(3) . . . . ?
C2 O1 N11 C6 8.3(4) . . . . ?
N11 O1 C2 C3 -95.5(4) . . . . ?
N11 O1 C2 C12 21.7(4) . . . . ?
O1 C2 C3 C4 48.0(4) . . . . ?
C12 C2 C3 C4 -63.3(4) . . . . ?
C2 C3 C4 C5 42.8(5) . . . . ?
C3 C4 C5 C6 -40.7(5) . . . . ?
O1 N11 C6 C12 -34.6(3) . . . . ?
C10 N11 C6 C12 78.7(4) . . . . ?
O1 N11 C6 C5 80.7(3) . . . . ?
C10 N11 C6 C5 -165.9(3) . . . . ?
O1 N11 C6 C7 -157.7(3) . . . . ?
C10 N11 C6 C7 -44.4(4) . . . . ?
C4 C5 C6 N11 -54.7(4) . . . . ?
C4 C5 C6 C12 55.9(5) . . . . ?
C4 C5 C6 C7 -178.1(4) . . . . ?
N11 C6 C7 C8 44.6(5) . . . . ?
C12 C6 C7 C8 -71.1(5) . . . . ?
C5 C6 C7 C8 166.1(4) . . . . ?
C6 C7 C8 C9 -52.8(5) . . . . ?
C7 C8 C9 C10 59.5(5) . . . . ?
O1 N11 C10 C13 -72.2(3) . . . . ?
C6 N11 C10 C13 174.7(3) . . . . ?
O1 N11 C10 C9 164.8(3) . . . . ?
C6 N11 C10 C9 51.7(4) . . . . ?
C8 C9 C10 N11 -59.2(5) . . . . ?
C8 C9 C10 C13 179.2(4) . . . . ?
O1 C2 C12 C15 -163.8(3) . . . . ?
C3 C2 C12 C15 -48.0(5) . . . . ?
O1 C2 C12 C6 -41.6(4) . . . . ?
C3 C2 C12 C6 74.2(4) . . . . ?
N11 C6 C12 C15 170.1(3) . . . . ?
C5 C6 C12 C15 54.6(5) . . . . ?
C7 C6 C12 C15 -68.3(5) . . . . ?
N11 C6 C12 C2 47.4(4) . . . . ?
C5 C6 C12 C2 -68.0(4) . . . . ?
C7 C6 C12 C2 169.0(3) . . . . ?
N11 C10 C13 O14 -74.5(4) . . . . ?
C9 C10 C13 O14 47.9(5) . . . . ?
C18 O17 N27 C26 -113.4(4) . . . . ?
C18 O17 N27 C22 8.4(4) . . . . ?
N27 O17 C18 C19 -97.0(4) . . . . ?
N27 O17 C18 C28 21.6(4) . . . . ?
O17 C18 C19 C20 50.2(5) . . . . ?
C28 C18 C19 C20 -62.3(5) . . . . ?
C18 C19 C20 C21 40.4(6) . . . . ?
C19 C20 C21 C22 -38.9(6) . . . . ?
O17 N27 C22 C23 -158.9(4) . . . . ?
C26 N27 C22 C23 -45.1(5) . . . . ?
O17 N27 C22 C28 -35.0(4) . . . . ?
C26 N27 C22 C28 78.8(4) . . . . ?
O17 N27 C22 C21 79.2(4) . . . . ?
C26 N27 C22 C21 -167.0(4) . . . . ?
C20 C21 C22 N27 -54.7(5) . . . . ?
C20 C21 C22 C23 -177.9(4) . . . . ?
C20 C21 C22 C28 54.9(5) . . . . ?
N27 C22 C23 C24 46.2(6) . . . . ?
C28 C22 C23 C24 -69.5(6) . . . . ?
C21 C22 C23 C24 167.4(5) . . . . ?
C22 C23 C24 C25 -54.6(6) . . . . ?
C23 C24 C25 C26 60.9(6) . . . . ?
O17 N27 C26 C29 -70.3(3) . . . . ?
C22 N27 C26 C29 176.0(3) . . . . ?
O17 N27 C26 C25 165.8(3) . . . . ?
C22 N27 C26 C25 52.1(4) . . . . ?
C24 C25 C26 N27 -60.0(5) . . . . ?
C24 C25 C26 C29 177.8(4) . . . . ?
N27 C22 C28 C31 168.8(4) . . . . ?
C23 C22 C28 C31 -69.6(5) . . . . ?
C21 C22 C28 C31 54.4(5) . . . . ?
N27 C22 C28 C18 47.3(4) . . . . ?
C23 C22 C28 C18 168.9(4) . . . . ?
C21 C22 C28 C18 -67.1(4) . . . . ?
O17 C18 C28 C31 -164.2(4) . . . . ?
C19 C18 C28 C31 -47.4(5) . . . . ?
O17 C18 C28 C22 -41.9(4) . . . . ?
C19 C18 C28 C22 74.9(4) . . . . ?
N27 C26 C29 O30 -73.1(4) . . . . ?
C25 C26 C29 O30 49.6(5) . . . . ?
